data_7203647
loop_
_publ_author_name
'\/Lukasz Dobrzycki'
'Krzysztof Wo\'zniak'

_publ_section_title
;
 On polymorphism and planarity of benzidine dihydrochloride
;
_journal_issue 11
_journal_name_full CrystEngComm
_journal_page_first 780
_journal_paper_doi 10.1039/b612605g
_journal_volume 8
_journal_year 2006
_chemical_formula_sum 'C12 H14 Cl2 N2'
_chemical_formula_weight 257.15
_chemical_name_systematic
;
?
;
_space_group_IT_number 2
_symmetry_cell_setting triclinic
_symmetry_space_group_name_Hall '-P 1'
_symmetry_space_group_name_H-M 'P -1'
_atom_sites_solution_hydrogens geom
_atom_sites_solution_primary direct
_atom_sites_solution_secondary difmap
_audit_creation_method SHELXL-97
_cell_angle_alpha 84.567(14)
_cell_angle_beta 76.328(14)
_cell_angle_gamma 74.007(14)
_cell_formula_units_Z 2
_cell_length_a 6.6652(10)
_cell_length_b 7.7196(12)
_cell_length_c 12.572(2)
_cell_measurement_temperature 293(2)
_cell_volume 603.90(17)
_computing_cell_refinement
;
CrysAlis RED, Oxford Diffraction Ltd.,
Version 1.171.28cycle2 beta (release 25-10-2005 CrysAlis171 .NET)
(compiled Oct 25 2005,08:50:05)
;
_computing_data_collection
;
CrysAlis CCD, Oxford Diffraction Ltd.,
Version 1.171.28cycle2 beta (release 25-10-2005 CrysAlis171 .NET)
(compiled Oct 25 2005,08:50:05)
;
_computing_data_reduction
;
CrysAlis RED, Oxford Diffraction Ltd.,
Version 1.171.28cycle2 beta (release 25-10-2005 CrysAlis171 .NET)
(compiled Oct 25 2005,08:50:05)
;
_computing_molecular_graphics Diamond
_computing_publication_material SHELXTL-97
_computing_structure_refinement 'SHELXL-97 (Sheldrick, 1997)'
_computing_structure_solution 'SHELXS-97 (Sheldrick, 1990)'
_diffrn_ambient_temperature 293(2)
_diffrn_detector_area_resol_mean 8.6479
_diffrn_measured_fraction_theta_full 0.997
_diffrn_measured_fraction_theta_max 0.997
_diffrn_measurement_device_type KM4CCD
_diffrn_measurement_method 'omega scan'
_diffrn_radiation_monochromator graphite
_diffrn_radiation_source 'fine-focus sealed tube'
_diffrn_radiation_type MoK\a
_diffrn_radiation_wavelength 0.71073
_diffrn_reflns_av_R_equivalents 0.0170
_diffrn_reflns_av_sigmaI/netI 0.0135
_diffrn_reflns_limit_h_max 9
_diffrn_reflns_limit_h_min -9
_diffrn_reflns_limit_k_max 10
_diffrn_reflns_limit_k_min -10
_diffrn_reflns_limit_l_max 17
_diffrn_reflns_limit_l_min -17
_diffrn_reflns_number 16213
_diffrn_reflns_theta_full 30.00
_diffrn_reflns_theta_max 30.00
_diffrn_reflns_theta_min 3.17
_diffrn_standards_decay_% 2
_diffrn_standards_number '1 frame'
_exptl_absorpt_coefficient_mu 0.511
_exptl_absorpt_correction_T_max 0.87
_exptl_absorpt_correction_T_min 0.76
_exptl_absorpt_correction_type multi-scan
_exptl_absorpt_process_details
;
CrysAlis RED, Oxford Diffraction Ltd.,
Version 1.171.28cycle2 beta (release 25-10-2005 CrysAlis171 .NET)
(compiled Oct 25 2005,08:50:05)
Empirical absorption correction using spherical harmonics,
implemented in SCALE3 ABSPACK scaling algorithm.
;
_exptl_crystal_colour colourless
_exptl_crystal_density_diffrn 1.414
_exptl_crystal_density_method 'not measured'
_exptl_crystal_description prismatic
_exptl_crystal_F_000 268
_exptl_crystal_size_max 0.75
_exptl_crystal_size_mid 0.44
_exptl_crystal_size_min 0.29
_refine_diff_density_max 0.297
_refine_diff_density_min -0.239
_refine_diff_density_rms 0.048
_refine_ls_extinction_coef 0.035(5)
_refine_ls_extinction_expression Fc^*^=kFc[1+0.001xFc^2^\l^3^/sin(2\q)]^-1/4^
_refine_ls_extinction_method SHELXL
_refine_ls_goodness_of_fit_ref 1.007
_refine_ls_hydrogen_treatment refall
_refine_ls_matrix_type full
_refine_ls_number_parameters 202
_refine_ls_number_reflns 3516
_refine_ls_number_restraints 0
_refine_ls_restrained_S_all 1.007
_refine_ls_R_factor_all 0.0409
_refine_ls_R_factor_gt 0.0278
_refine_ls_shift/su_max 0.001
_refine_ls_shift/su_mean 0.000
_refine_ls_structure_factor_coef Fsqd
_refine_ls_weighting_details 'calc w=1/[\s^2^(Fo^2^)+(0.0638P)^2^+0.0000P] where P=(Fo^2^+2Fc^2^)/3'
_refine_ls_weighting_scheme calc
_refine_ls_wR_factor_gt 0.0857
_refine_ls_wR_factor_ref 0.0940
_reflns_number_gt 2543
_reflns_number_total 3516
_reflns_threshold_expression >2sigma(I)
_cod_data_source_file b612605g.txt
_cod_data_source_block 1a_293
_cod_depositor_comments
;
The following automatic conversions were performed:
'_symmetry_cell_setting' value 'Triclinic' changed to 'triclinic'
according to '/home/saulius/struct/CIF-dictionaries/cif_core.dic'
dictionary named 'cif_core.dic' version 2.4.1 from 2010-06-29.

Automatic conversion script
Id: cif_fix_enum 1527 2010-12-29 10:47:43Z saulius 
;
_cod_original_cell_volume 603.93(17)
_cod_original_sg_symbol_H-M P-1
_cod_database_code 7203647

loop_
_symmetry_equiv_pos_as_xyz
'x, y, z'
'-x, -y, -z'

loop_
_atom_site_label
_atom_site_type_symbol
_atom_site_fract_x
_atom_site_fract_y
_atom_site_fract_z
_atom_site_U_iso_or_equiv
_atom_site_adp_type
_atom_site_occupancy
_atom_site_symmetry_multiplicity
_atom_site_calc_flag
_atom_site_refinement_flags
_atom_site_disorder_assembly
_atom_site_disorder_group
Cl1 Cl 0.03650(4) 0.17812(3) 0.08153(2) 0.03311(10) Uani 1 1 d . . .
Cl2 Cl 0.46506(4) 0.32262(3) 0.91201(2) 0.03481(10) Uani 1 1 d . . .
N1 N 1.10432(17) 0.56381(14) 0.11573(7) 0.0303(2) Uani 1 1 d . . .
N2 N 0.40815(17) 0.92773(14) 0.88527(7) 0.0314(2) Uani 1 1 d . . .
C1 C 0.99557(16) 0.61768(14) 0.22728(7) 0.0253(2) Uani 1 1 d . . .
C2 C 0.92858(19) 0.49285(15) 0.30362(8) 0.0313(2) Uani 1 1 d . . .
C3 C 0.83129(19) 0.54531(15) 0.40999(8) 0.0312(2) Uani 1 1 d . . .
C4 C 0.79626(15) 0.72210(13) 0.44155(7) 0.0252(2) Uani 1 1 d . . .
C5 C 0.86495(19) 0.84426(15) 0.36139(8) 0.0319(2) Uani 1 1 d . . .
C6 C 0.96583(19) 0.79275(15) 0.25530(8) 0.0319(2) Uani 1 1 d . . .
C7 C 0.51028(16) 0.87444(14) 0.77283(7) 0.0267(2) Uani 1 1 d . . .
C8 C 0.62570(19) 0.98042(16) 0.70388(9) 0.0345(2) Uani 1 1 d . . .
C9 C 0.7167(2) 0.93089(16) 0.59675(9) 0.0343(2) Uani 1 1 d . . .
C10 C 0.69476(15) 0.77622(13) 0.55595(7) 0.0259(2) Uani 1 1 d . . .
C11 C 0.57707(19) 0.67273(16) 0.62849(8) 0.0331(2) Uani 1 1 d . . .
C12 C 0.48547(19) 0.72032(15) 0.73619(8) 0.0326(2) Uani 1 1 d . . .
H1A H 1.102(3) 0.458(2) 0.1045(13) 0.043(4) Uiso 1 1 d . . .
H1B H 1.231(3) 0.576(2) 0.1005(13) 0.044(4) Uiso 1 1 d . . .
H1C H 1.039(2) 0.651(2) 0.0626(13) 0.047(4) Uiso 1 1 d . . .
H2 H 0.955(3) 0.372(2) 0.2869(13) 0.062(5) Uiso 1 1 d . . .
H2A H 0.410(3) 1.038(2) 0.8945(13) 0.047(4) Uiso 1 1 d . . .
H2B H 0.474(2) 0.846(2) 0.9351(13) 0.048(4) Uiso 1 1 d . . .
H2C H 0.278(3) 0.919(2) 0.9052(13) 0.048(4) Uiso 1 1 d . . .
H3 H 0.791(2) 0.461(2) 0.4595(11) 0.043(4) Uiso 1 1 d . . .
H5 H 0.836(2) 0.963(2) 0.3770(11) 0.047(4) Uiso 1 1 d . . .
H6 H 1.012(2) 0.876(2) 0.2046(12) 0.052(4) Uiso 1 1 d . . .
H8 H 0.646(3) 1.085(2) 0.7285(13) 0.062(5) Uiso 1 1 d . . .
H9 H 0.792(2) 1.001(2) 0.5518(11) 0.041(4) Uiso 1 1 d . . .
H11 H 0.555(2) 0.570(2) 0.6059(11) 0.050(4) Uiso 1 1 d . . .
H12 H 0.404(2) 0.650(2) 0.7806(12) 0.050(4) Uiso 1 1 d . . .

loop_
_atom_site_aniso_label
_atom_site_aniso_U_11
_atom_site_aniso_U_22
_atom_site_aniso_U_33
_atom_site_aniso_U_23
_atom_site_aniso_U_13
_atom_site_aniso_U_12
Cl1 0.03903(16) 0.02865(15) 0.03073(15) -0.00146(10) 0.00018(10) -0.01387(11)
Cl2 0.03983(17) 0.03148(16) 0.03259(15) -0.00126(10) -0.00045(11) -0.01479(12)
N1 0.0380(5) 0.0321(5) 0.0207(4) -0.0033(3) -0.0007(3) -0.0132(4)
N2 0.0375(5) 0.0344(5) 0.0210(4) -0.0040(3) -0.0009(4) -0.0108(4)
C1 0.0274(5) 0.0289(5) 0.0198(4) -0.0015(3) -0.0035(3) -0.0091(4)
C2 0.0426(6) 0.0267(5) 0.0252(4) -0.0028(4) -0.0024(4) -0.0134(4)
C3 0.0411(6) 0.0293(5) 0.0234(4) 0.0000(4) -0.0011(4) -0.0147(4)
C4 0.0256(5) 0.0281(5) 0.0221(4) -0.0021(3) -0.0035(3) -0.0084(4)
C5 0.0439(6) 0.0255(5) 0.0252(4) -0.0021(4) -0.0019(4) -0.0114(4)
C6 0.0429(6) 0.0282(5) 0.0238(4) 0.0017(4) -0.0019(4) -0.0136(4)
C7 0.0277(5) 0.0304(5) 0.0207(4) -0.0021(3) -0.0023(3) -0.0074(4)
C8 0.0430(6) 0.0366(6) 0.0269(5) -0.0071(4) 0.0006(4) -0.0202(5)
C9 0.0418(6) 0.0375(6) 0.0260(5) -0.0047(4) 0.0025(4) -0.0213(5)
C10 0.0267(5) 0.0281(5) 0.0219(4) -0.0024(3) -0.0026(4) -0.0076(4)
C11 0.0408(6) 0.0317(6) 0.0272(5) -0.0051(4) 0.0017(4) -0.0167(5)
C12 0.0388(6) 0.0313(6) 0.0266(5) -0.0020(4) 0.0024(4) -0.0149(5)

loop_
_atom_type_symbol
_atom_type_description
_atom_type_scat_dispersion_real
_atom_type_scat_dispersion_imag
_atom_type_scat_source
C C 0.0033 0.0000 'International Tables Vol C Tables 4.2.6.8 and 6.1.1.4'
H H 0.0000 0.0000 'International Tables Vol C Tables 4.2.6.8 and 6.1.1.4'
N N 0.0061 0.0000 'International Tables Vol C Tables 4.2.6.8 and 6.1.1.4'
Cl Cl 0.1484 0.0000 'International Tables Vol C Tables 4.2.6.8 and 6.1.1.4'

loop_
_geom_angle_atom_site_label_1
_geom_angle_atom_site_label_2
_geom_angle_atom_site_label_3
_geom_angle
_geom_angle_site_symmetry_1
_geom_angle_site_symmetry_3
_geom_angle_publ_flag
C1 N1 H1A 111.8(11) . . ?
C1 N1 H1B 111.0(10) . . ?
H1A N1 H1B 112.0(15) . . ?
C1 N1 H1C 110.0(9) . . ?
H1A N1 H1C 110.5(14) . . ?
H1B N1 H1C 101.0(14) . . ?
C7 N2 H2A 110.7(11) . . ?
C7 N2 H2B 110.4(10) . . ?
H2A N2 H2B 111.5(14) . . ?
C7 N2 H2C 113.5(11) . . ?
H2A N2 H2C 109.0(15) . . ?
H2B N2 H2C 101.6(14) . . ?
C6 C1 C2 121.01(9) . . ?
C6 C1 N1 118.98(9) . . ?
C2 C1 N1 119.99(9) . . ?
C1 C2 C3 119.12(10) . . ?
C1 C2 H2 121.9(10) . . ?
C3 C2 H2 118.8(10) . . ?
C2 C3 C4 121.68(10) . . ?
C2 C3 H3 117.8(9) . . ?
C4 C3 H3 120.5(9) . . ?
C5 C4 C3 117.24(9) . . ?
C5 C4 C10 121.50(10) . . ?
C3 C4 C10 121.25(9) . . ?
C6 C5 C4 121.64(10) . . ?
C6 C5 H5 118.1(9) . . ?
C4 C5 H5 120.2(9) . . ?
C1 C6 C5 119.29(10) . . ?
C1 C6 H6 121.1(9) . . ?
C5 C6 H6 119.6(9) . . ?
C12 C7 C8 120.88(9) . . ?
C12 C7 N2 119.18(9) . . ?
C8 C7 N2 119.93(10) . . ?
C7 C8 C9 119.30(10) . . ?
C7 C8 H8 121.6(9) . . ?
C9 C8 H8 119.1(10) . . ?
C8 C9 C10 121.76(10) . . ?
C8 C9 H9 118.9(9) . . ?
C10 C9 H9 119.3(9) . . ?
C11 C10 C9 117.08(9) . . ?
C11 C10 C4 121.46(10) . . ?
C9 C10 C4 121.45(9) . . ?
C12 C11 C10 121.83(10) . . ?
C12 C11 H11 117.1(9) . . ?
C10 C11 H11 121.0(9) . . ?
C7 C12 C11 119.15(10) . . ?
C7 C12 H12 121.9(9) . . ?
C11 C12 H12 118.9(9) . . ?

loop_
_geom_bond_atom_site_label_1
_geom_bond_atom_site_label_2
_geom_bond_distance
_geom_bond_site_symmetry_2
_geom_bond_publ_flag
N1 C1 1.4592(13) . ?
N1 H1A 0.849(17) . ?
N1 H1B 0.850(17) . ?
N1 H1C 0.988(16) . ?
N2 C7 1.4601(13) . ?
N2 H2A 0.877(18) . ?
N2 H2B 0.943(16) . ?
N2 H2C 0.866(18) . ?
C1 C6 1.3781(15) . ?
C1 C2 1.3815(14) . ?
C2 C3 1.3859(14) . ?
C2 H2 0.938(18) . ?
C3 C4 1.3992(15) . ?
C3 H3 0.911(15) . ?
C4 C5 1.3980(14) . ?
C4 C10 1.4829(14) . ?
C5 C6 1.3850(15) . ?
C5 H5 0.916(15) . ?
C6 H6 0.922(16) . ?
C7 C12 1.3796(15) . ?
C7 C8 1.3820(15) . ?
C8 C9 1.3827(15) . ?
C8 H8 0.945(17) . ?
C9 C10 1.3993(14) . ?
C9 H9 0.909(14) . ?
C10 C11 1.3980(14) . ?
C11 C12 1.3861(14) . ?
C11 H11 0.927(15) . ?
C12 H12 0.927(16) . ?

loop_
_geom_hbond_atom_site_label_D
_geom_hbond_atom_site_label_H
_geom_hbond_atom_site_label_A
_geom_hbond_distance_DH
_geom_hbond_distance_HA
_geom_hbond_distance_DA
_geom_hbond_angle_DHA
_geom_hbond_site_symmetry_A
N1 H1A Cl1 0.849(17) 2.372(18) 3.2140(12) 171.1(15) 1_655
N1 H1B Cl2 0.850(17) 2.332(17) 3.1597(12) 164.7(14) 2_766
N1 H1C Cl1 0.988(16) 2.213(16) 3.1836(11) 167.2(13) 2_665
N2 H2A Cl2 0.877(18) 2.360(18) 3.2312(12) 172.4(15) 1_565
N2 H2B Cl2 0.943(16) 2.270(16) 3.1828(12) 162.7(13) 2_667
N2 H2C Cl1 0.866(18) 2.377(18) 3.2110(12) 161.6(14) 2_566

loop_
_geom_torsion_atom_site_label_1
_geom_torsion_atom_site_label_2
_geom_torsion_atom_site_label_3
_geom_torsion_atom_site_label_4
_geom_torsion
_geom_torsion_site_symmetry_1
_geom_torsion_site_symmetry_2
_geom_torsion_site_symmetry_3
_geom_torsion_site_symmetry_4
_geom_torsion_publ_flag
C6 C1 C2 C3 -0.39(17) . . . . ?
N1 C1 C2 C3 178.09(10) . . . . ?
C1 C2 C3 C4 1.01(17) . . . . ?
C2 C3 C4 C5 -0.45(16) . . . . ?
C2 C3 C4 C10 -179.13(10) . . . . ?
C3 C4 C5 C6 -0.73(16) . . . . ?
C10 C4 C5 C6 177.95(11) . . . . ?
C2 C1 C6 C5 -0.75(17) . . . . ?
N1 C1 C6 C5 -179.25(10) . . . . ?
C4 C5 C6 C1 1.33(18) . . . . ?
C12 C7 C8 C9 0.17(18) . . . . ?
N2 C7 C8 C9 -178.27(11) . . . . ?
C7 C8 C9 C10 0.15(19) . . . . ?
C8 C9 C10 C11 -0.25(18) . . . . ?
C8 C9 C10 C4 -178.83(11) . . . . ?
C5 C4 C10 C11 163.09(10) . . . . ?
C3 C4 C10 C11 -18.28(16) . . . . ?
C5 C4 C10 C9 -18.39(16) . . . . ?
C3 C4 C10 C9 160.24(10) . . . . ?
C9 C10 C11 C12 0.04(17) . . . . ?
C4 C10 C11 C12 178.62(11) . . . . ?
C8 C7 C12 C11 -0.37(17) . . . . ?
N2 C7 C12 C11 178.08(10) . . . . ?
C10 C11 C12 C7 0.26(18) . . . . ?

loop_
_cod_related_entry_id
_cod_related_entry_database
_cod_related_entry_code
1 ChemSpider 10300
